data_4028891
loop_
_publ_author_name
'Khan, Faiz Ahmed'
'Satapathy, Rashmirekha'
'Dash, Jyotirmayee'
'Savitha, G.'

_publ_section_title
;
 A Rapid and Stereoselective Route to thetrans-Hydrindane Ring System
;
_journal_coden_ASTM JOCEAH
_journal_issue 16
_journal_name_full 'Journal of Organic Chemistry'
_journal_page_first 5295
_journal_page_last 5301
_journal_paper_doi 10.1021/jo049615v
_journal_volume 69
_journal_year 2004
_chemical_formula_sum 'C26 H24 Br4 O6'
_chemical_formula_weight 752.09
_space_group_IT_number 15
_symmetry_space_group_name_Hall '-I 2ya'
_symmetry_space_group_name_H-M 'I 1 2/a 1'
_atom_sites_solution_hydrogens geom
_atom_sites_solution_primary direct
_atom_sites_solution_secondary difmap
_audit_creation_method SHELXL-97
_cell_angle_alpha 90.000(5)
_cell_angle_beta 95.939(5)
_cell_angle_gamma 90.000(5)
_cell_formula_units_Z 4
_cell_length_a 9.788(5)
_cell_length_b 11.371(5)
_cell_length_c 24.734(5)
_cell_measurement_temperature 293(2)
_cell_volume 2738.1(19)
_computing_structure_refinement 'SHELXL-97 (Sheldrick, 1997)'
_diffrn_ambient_temperature 293(2)
_diffrn_measured_fraction_theta_full 0.992
_diffrn_measured_fraction_theta_max 0.992
_diffrn_radiation_monochromator graphite
_diffrn_radiation_source 'fine-focus sealed tube'
_diffrn_radiation_type MoK\a
_diffrn_radiation_wavelength 0.71069
_diffrn_reflns_av_R_equivalents 0.2883
_diffrn_reflns_av_sigmaI/netI 0.3540
_diffrn_reflns_limit_h_max 10
_diffrn_reflns_limit_h_min 0
_diffrn_reflns_limit_k_max 12
_diffrn_reflns_limit_k_min -12
_diffrn_reflns_limit_l_max 26
_diffrn_reflns_limit_l_min -26
_diffrn_reflns_number 3714
_diffrn_reflns_theta_full 22.54
_diffrn_reflns_theta_max 22.54
_diffrn_reflns_theta_min 1.97
_exptl_absorpt_coefficient_mu 5.918
_exptl_absorpt_correction_type none
_exptl_crystal_density_diffrn 1.824
_exptl_crystal_density_method 'not measured'
_exptl_crystal_F_000 1472
_refine_diff_density_max 0.590
_refine_diff_density_min -0.673
_refine_diff_density_rms 0.151
_refine_ls_extinction_coef 0.0002(2)
_refine_ls_extinction_expression Fc^*^=kFc[1+0.001xFc^2^\l^3^/sin(2\q)]^-1/4^
_refine_ls_extinction_method SHELXL
_refine_ls_goodness_of_fit_ref 0.943
_refine_ls_hydrogen_treatment mixed
_refine_ls_matrix_type full
_refine_ls_number_parameters 154
_refine_ls_number_reflns 1794
_refine_ls_number_restraints 0
_refine_ls_restrained_S_all 0.943
_refine_ls_R_factor_all 0.2407
_refine_ls_R_factor_gt 0.0596
_refine_ls_shift/su_max 0.000
_refine_ls_shift/su_mean 0.000
_refine_ls_structure_factor_coef Fsqd
_refine_ls_weighting_details 'calc w=1/[\s^2^(Fo^2^)+(0.0439P)^2^+0.0000P] where P=(Fo^2^+2Fc^2^)/3'
_refine_ls_weighting_scheme calc
_refine_ls_wR_factor_gt 0.1099
_refine_ls_wR_factor_ref 0.1453
_reflns_number_gt 705
_reflns_number_total 1794
_reflns_threshold_expression >2sigma(I)
_cod_duplicate_entry 4021279
_cod_data_source_file jo049615vsup1.cif
_cod_data_source_block 26feb
_cod_database_code 4028891

loop_
_symmetry_equiv_pos_as_xyz
'x, y, z'
'-x+1/2, y, -z'
'x+1/2, y+1/2, z+1/2'
'-x+1, y+1/2, -z+1/2'
'-x, -y, -z'
'x-1/2, -y, z'
'-x+1/2, -y+1/2, -z+1/2'
'x, -y+1/2, z+1/2'

loop_
_atom_site_label
_atom_site_type_symbol
_atom_site_fract_x
_atom_site_fract_y
_atom_site_fract_z
_atom_site_U_iso_or_equiv
_atom_site_adp_type
_atom_site_occupancy
_atom_site_symmetry_multiplicity
_atom_site_calc_flag
_atom_site_refinement_flags
C1 C 0.3522(13) 0.2904(11) 0.3395(6) 0.021(4) Uani 1 1 d .
C2 C 0.2452(14) 0.2701(12) 0.3651(6) 0.025(4) Uiso 1 1 d .
C3 C 0.2784(15) 0.1878(12) 0.4116(6) 0.033(4) Uani 1 1 d .
H3 H 0.2017 0.1453 0.4251 0.040 Uiso 1 1 calc R
C4 C 0.3859(14) 0.1143(12) 0.3845(6) 0.023(4) Uiso 1 1 d .
C5 C 0.4741(13) 0.2193(12) 0.3681(6) 0.026(4) Uani 1 1 d .
C6 C 0.5080(16) 0.2721(13) 0.4267(6) 0.033(4) Uani 1 1 d .
H6 H 0.5746 0.2185 0.4460 0.040 Uiso 1 1 calc R
C7 C 0.3749(15) 0.2596(14) 0.4541(6) 0.039(5) Uani 1 1 d .
H7A H 0.3358 0.3360 0.4607 0.046 Uiso 1 1 calc R
H7B H 0.3912 0.2174 0.4882 0.046 Uiso 1 1 calc R
C8 C 0.6002(13) 0.2076(11) 0.3392(7) 0.039(5) Uani 1 1 d .
H8A H 0.5741 0.1862 0.3016 0.046 Uiso 1 1 calc R
H8B H 0.6579 0.1455 0.3559 0.046 Uiso 1 1 calc R
C10 C 0.7060(15) 0.3763(13) 0.3983(6) 0.039(5) Uani 1 1 d .
H10A H 0.7681 0.3251 0.4205 0.047 Uiso 1 1 calc R
H10B H 0.7510 0.4519 0.3960 0.047 Uiso 1 1 calc R
C9 C 0.6818(14) 0.3244(15) 0.3415(7) 0.049(5) Uani 1 1 d .
H9A H 0.7699 0.3107 0.3279 0.059 Uiso 1 1 calc R
H9B H 0.6321 0.3811 0.3177 0.059 Uiso 1 1 calc R
C11 C 0.5801(15) 0.3926(13) 0.4257(6) 0.036(5) Uani 1 1 d .
H11 H 0.5192 0.4475 0.4042 0.043 Uiso 1 1 calc R
C16 C 0.4018(14) -0.0156(12) 0.3095(6) 0.039(4) Uani 1 1 d .
H14A H 0.3456 -0.0606 0.2829 0.058 Uiso 1 1 calc R
H14B H 0.4622 -0.0674 0.3313 0.058 Uiso 1 1 calc R
H14C H 0.4550 0.0401 0.2914 0.058 Uiso 1 1 calc R
C14 C 0.3943(16) -0.0586(14) 0.4417(6) 0.052(5) Uani 1 1 d .
H16A H 0.4581 -0.1047 0.4650 0.078 Uiso 1 1 calc R
H16B H 0.3534 -0.1069 0.4125 0.078 Uiso 1 1 calc R
H16C H 0.3238 -0.0288 0.4623 0.078 Uiso 1 1 calc R
O12 O 0.6046(10) 0.4363(9) 0.4794(4) 0.048(3) Uani 1 1 d .
H12 H 0.6876 0.4436 0.4875 0.071 Uiso 1 1 calc R
O15 O 0.3173(9) 0.0446(8) 0.3430(4) 0.030(3) Uani 1 1 d .
O13 O 0.4664(10) 0.0394(8) 0.4194(4) 0.038(3) Uani 1 1 d .
Br2 Br 0.3598(2) 0.38543(15) 0.27967(8) 0.0473(7) Uani 1 1 d .
Br1 Br 0.06786(16) 0.32886(16) 0.34826(8) 0.0530(7) Uani 1 1 d .

loop_
_atom_site_aniso_label
_atom_site_aniso_U_11
_atom_site_aniso_U_22
_atom_site_aniso_U_33
_atom_site_aniso_U_23
_atom_site_aniso_U_13
_atom_site_aniso_U_12
C1 0.022(9) 0.023(10) 0.019(10) -0.008(7) 0.006(7) 0.005(7)
C3 0.028(9) 0.034(10) 0.037(11) -0.016(9) 0.000(8) -0.008(8)
C5 0.012(8) 0.038(10) 0.029(11) 0.009(8) 0.004(8) 0.004(7)
C6 0.044(11) 0.024(10) 0.028(11) 0.013(8) -0.015(9) 0.008(9)
C7 0.042(11) 0.035(11) 0.036(12) 0.000(9) -0.009(10) -0.010(9)
C8 0.027(10) 0.014(10) 0.072(14) 0.000(8) -0.008(10) 0.008(7)
C10 0.036(10) 0.046(12) 0.034(11) 0.012(10) 0.000(9) -0.010(8)
C9 0.028(9) 0.075(13) 0.048(12) -0.018(11) 0.017(9) -0.015(10)
C11 0.038(10) 0.021(10) 0.050(13) 0.018(10) 0.009(10) 0.003(8)
C16 0.036(10) 0.036(11) 0.042(11) -0.004(9) -0.005(9) -0.004(9)
C14 0.059(12) 0.042(11) 0.051(13) 0.021(10) -0.009(10) -0.018(10)
O12 0.043(7) 0.066(8) 0.029(7) -0.019(6) -0.017(6) -0.011(6)
O15 0.036(6) 0.020(6) 0.035(7) -0.014(5) 0.007(6) 0.006(5)
O13 0.049(7) 0.023(7) 0.044(7) 0.004(6) 0.002(6) 0.000(6)
Br2 0.0474(12) 0.0468(12) 0.0455(12) 0.0191(10) -0.0062(9) -0.0017(9)
Br1 0.0264(10) 0.0413(12) 0.0890(17) -0.0087(12) -0.0055(10) 0.0068(10)

loop_
_atom_type_symbol
_atom_type_description
_atom_type_scat_dispersion_real
_atom_type_scat_dispersion_imag
_atom_type_scat_source
C C 0.0033 0.0016 'International Tables Vol C Tables 4.2.6.8 and 6.1.1.4'
H H 0.0000 0.0000 'International Tables Vol C Tables 4.2.6.8 and 6.1.1.4'
O O 0.0106 0.0060 'International Tables Vol C Tables 4.2.6.8 and 6.1.1.4'
Br Br -0.2901 2.4595 'International Tables Vol C Tables 4.2.6.8 and 6.1.1.4'

loop_
_geom_angle_atom_site_label_1
_geom_angle_atom_site_label_2
_geom_angle_atom_site_label_3
_geom_angle
C2 C1 C5 107.8(12)
C2 C1 Br2 126.8(11)
C5 C1 Br2 125.4(9)
C1 C2 C3 111.4(13)
C1 C2 Br1 127.2(12)
C3 C2 Br1 121.3(11)
C2 C3 C4 96.2(11)
C2 C3 C7 105.0(12)
C4 C3 C7 100.5(12)
O13 C4 O15 107.7(11)
O13 C4 C3 115.2(12)
O15 C4 C3 108.9(11)
O13 C4 C5 109.7(11)
O15 C4 C5 118.6(12)
C3 C4 C5 96.8(11)
C8 C5 C1 117.5(12)
C8 C5 C4 124.5(12)
C1 C5 C4 95.6(10)
C8 C5 C6 111.6(12)
C1 C5 C6 107.5(11)
C4 C5 C6 97.1(11)
C7 C6 C11 120.0(13)
C7 C6 C5 105.3(12)
C11 C6 C5 112.3(12)
C6 C7 C3 103.5(12)
C5 C8 C9 110.8(12)
C11 C10 C9 114.5(12)
C10 C9 C8 113.4(13)
O12 C11 C10 114.0(13)
O12 C11 C6 109.3(12)
C10 C11 C6 107.4(13)
C16 O15 C4 115.9(10)
C4 O13 C14 115.8(11)

loop_
_geom_bond_atom_site_label_1
_geom_bond_atom_site_label_2
_geom_bond_distance
C1 C2 1.299(17)
C1 C5 1.551(17)
C1 Br2 1.841(13)
C2 C3 1.491(18)
C2 Br1 1.867(14)
C3 C4 1.550(18)
C3 C7 1.567(18)
C4 O13 1.398(15)
C4 O15 1.409(15)
C4 C5 1.551(18)
C5 C8 1.495(17)
C5 C6 1.571(19)
C6 C7 1.536(18)
C6 C11 1.543(19)
C8 C9 1.548(18)
C10 C11 1.478(19)
C10 C9 1.519(19)
C11 O12 1.415(16)
C16 O15 1.408(15)
C14 O13 1.458(15)

loop_
_geom_torsion_atom_site_label_1
_geom_torsion_atom_site_label_2
_geom_torsion_atom_site_label_3
_geom_torsion_atom_site_label_4
_geom_torsion
C5 C1 C2 C3 0.1(16)
Br2 C1 C2 C3 179.7(10)
C5 C1 C2 Br1 -178.5(10)
Br2 C1 C2 Br1 1.1(19)
C1 C2 C3 C4 -33.5(14)
Br1 C2 C3 C4 145.2(10)
C1 C2 C3 C7 69.1(15)
Br1 C2 C3 C7 -112.2(12)
C2 C3 C4 O13 167.1(12)
C7 C3 C4 O13 60.6(15)
C2 C3 C4 O15 -71.8(13)
C7 C3 C4 O15 -178.3(11)
C2 C3 C4 C5 51.6(12)
C7 C3 C4 C5 -54.9(12)
C2 C1 C5 C8 167.1(12)
Br2 C1 C5 C8 -12.5(18)
C2 C1 C5 C4 33.3(14)
Br2 C1 C5 C4 -146.4(10)
C2 C1 C5 C6 -66.0(14)
Br2 C1 C5 C6 114.3(11)
O13 C4 C5 C8 59.9(18)
O15 C4 C5 C8 -64.3(19)
C3 C4 C5 C8 179.8(13)
O13 C4 C5 C1 -171.0(11)
O15 C4 C5 C1 64.8(14)
C3 C4 C5 C1 -51.1(12)
O13 C4 C5 C6 -62.6(13)
O15 C4 C5 C6 173.3(12)
C3 C4 C5 C6 57.3(11)
C8 C5 C6 C7 -171.0(11)
C1 C5 C6 C7 58.8(14)
C4 C5 C6 C7 -39.4(13)
C8 C5 C6 C11 56.9(16)
C1 C5 C6 C11 -73.4(14)
C4 C5 C6 C11 -171.6(12)
C11 C6 C7 C3 133.6(13)
C5 C6 C7 C3 6.0(15)
C2 C3 C7 C6 -69.3(14)
C4 C3 C7 C6 30.0(14)
C1 C5 C8 C9 74.3(17)
C4 C5 C8 C9 -166.3(13)
C6 C5 C8 C9 -50.6(17)
C11 C10 C9 C8 -53.9(18)
C5 C8 C9 C10 49.2(17)
C9 C10 C11 O12 177.4(13)
C9 C10 C11 C6 56.2(18)
C7 C6 C11 O12 54.3(17)
C5 C6 C11 O12 178.6(11)
C7 C6 C11 C10 178.4(12)
C5 C6 C11 C10 -57.3(16)
O13 C4 O15 C16 -62.7(15)
C3 C4 O15 C16 171.7(11)
C5 C4 O15 C16 62.5(16)
O15 C4 O13 C14 -54.4(15)
C3 C4 O13 C14 67.4(16)
C5 C4 O13 C14 175.3(11)
